data_4119230
loop_
_publ_author_name
'Xichen Xu'
'Yu Qian'
'Peter Y. Zavalij'
'Michael P. Doyle'

_publ_section_title
;
 Highly Selective Catalyst-Dependent Competitive 1,2-C\\rightarrowC,
 -O\\rightarrowC, and -N\\rightarrowC Migrations from
 \b-Methylene-\b-silyloxy-\b-amido-\a-diazoacetates
;
_journal_name_full 'Journal of the American Chemical Society'
_journal_page_first 1244
_journal_page_last 1247
_journal_paper_doi 10.1021/ja311392m
_journal_volume 135
_journal_year 2013
_chemical_formula_moiety 'C21 H30 N4 O4 Si'
_chemical_formula_sum 'C21 H30 N4 O4 Si'
_chemical_formula_weight 430.58
_space_group_IT_number 2
_symmetry_cell_setting triclinic
_symmetry_space_group_name_Hall '-P 1'
_symmetry_space_group_name_H-M 'P -1'
_atom_sites_solution_hydrogens geom
_atom_sites_solution_primary direct
_atom_sites_solution_secondary difmap
_audit_creation_method 'SHELXL-97 & ZCIF'
_cell_angle_alpha 80.425(5)
_cell_angle_beta 80.943(5)
_cell_angle_gamma 86.925(5)
_cell_formula_units_Z 2
_cell_length_a 7.566(3)
_cell_length_b 11.733(4)
_cell_length_c 13.317(4)
_cell_measurement_reflns_used 8532
_cell_measurement_temperature 295(2)
_cell_measurement_theta_max 28.3
_cell_measurement_theta_min 2.5
_cell_volume 1150.7(7)
_computing_cell_refinement Apex2
_computing_data_collection 'Apex2 (Bruker, 2010)'
_computing_data_reduction Apex2
_computing_molecular_graphics 'XSHEL (Bruker, 2004)'
_computing_publication_material SHELXL-97
_computing_structure_refinement 'SHELXL-97 (Sheldrick, 2008)'
_computing_structure_solution 'SHELXS-97 (Sheldrick, 2008)'
_diffrn_ambient_temperature 295(2)
_diffrn_detector 'CCD area detector'
_diffrn_detector_area_resol_mean 8.333
_diffrn_detector_type 'Bruker Smart Apex II'
_diffrn_measured_fraction_theta_full 0.996
_diffrn_measured_fraction_theta_max 0.996
_diffrn_measurement_device_type 'three-circle diffractometer'
_diffrn_measurement_method '\f and \w scans'
_diffrn_measurement_specimen_support 'MiTeGen loop'
_diffrn_orient_matrix_type standard
_diffrn_orient_matrix_UB_11 0.0185209
_diffrn_orient_matrix_UB_12 -0.0012497
_diffrn_orient_matrix_UB_13 -0.0758398
_diffrn_orient_matrix_UB_21 0.0220335
_diffrn_orient_matrix_UB_22 -0.0856062
_diffrn_orient_matrix_UB_23 0.0130908
_diffrn_orient_matrix_UB_31 -0.1307619
_diffrn_orient_matrix_UB_32 -0.0121057
_diffrn_orient_matrix_UB_33 0.0033591
_diffrn_radiation_monochromator graphite
_diffrn_radiation_source 'fine-focus sealed tube'
_diffrn_radiation_type MoK\a
_diffrn_radiation_wavelength 0.71073
_diffrn_reflns_av_R_equivalents 0.0179
_diffrn_reflns_av_sigmaI/netI 0.0186
_diffrn_reflns_limit_h_max 9
_diffrn_reflns_limit_h_min -9
_diffrn_reflns_limit_k_max 15
_diffrn_reflns_limit_k_min -15
_diffrn_reflns_limit_l_max 17
_diffrn_reflns_limit_l_min -17
_diffrn_reflns_number 16495
_diffrn_reflns_theta_full 27.50
_diffrn_reflns_theta_max 27.50
_diffrn_reflns_theta_min 2.16
_diffrn_standards_decay_% 0
_exptl_absorpt_coefficient_mu 0.135
_exptl_absorpt_correction_T_max 0.967
_exptl_absorpt_correction_T_min 0.851
_exptl_absorpt_correction_type multi-scan
_exptl_absorpt_process_details 'SADABS (Sheldrick, 2008)'
_exptl_crystal_colour yellow
_exptl_crystal_density_diffrn 1.243
_exptl_crystal_description prism
_exptl_crystal_F_000 460
_exptl_crystal_size_max 0.50
_exptl_crystal_size_mid 0.31
_exptl_crystal_size_min 0.25
_refine_diff_density_max 0.317
_refine_diff_density_min -0.229
_refine_diff_density_rms 0.032
_refine_ls_extinction_coef 0.0044(9)
_refine_ls_extinction_expression Fc^*^=kFc[1+0.001xFc^2^\l^3^/sin(2\q)]^-1/4^
_refine_ls_extinction_method SHELXL
_refine_ls_goodness_of_fit_ref 1.000
_refine_ls_hydrogen_treatment mixed
_refine_ls_matrix_type full
_refine_ls_number_parameters 356
_refine_ls_number_reflns 5276
_refine_ls_number_restraints 0
_refine_ls_restrained_S_all 1.000
_refine_ls_R_factor_all 0.0438
_refine_ls_R_factor_gt 0.0361
_refine_ls_shift/su_max 0.000
_refine_ls_shift/su_mean 0.000
_refine_ls_structure_factor_coef Fsqd
_refine_ls_weighting_details 'w=1/[\s^2^(Fo^2^)+(0.01P)^2^+0.484P], P=(max(Fo^2^,0)+2Fc^2^)/3'
_refine_ls_weighting_scheme calc
_refine_ls_wR_factor_gt 0.0706
_refine_ls_wR_factor_ref 0.0742
_reflns_number_gt 4493
_reflns_number_total 5276
_reflns_threshold_expression >2sigma(I)
_cod_data_source_file ja311392m_si_002.cif
_cod_data_source_block 2311
_cod_original_cell_volume 1150.7(6)
_cod_database_code 4119230

loop_
_symmetry_equiv_pos_as_xyz
'x, y, z'
'-x, -y, -z'

loop_
_atom_site_label
_atom_site_type_symbol
_atom_site_fract_x
_atom_site_fract_y
_atom_site_fract_z
_atom_site_U_iso_or_equiv
_atom_site_adp_type
_atom_site_occupancy
_atom_site_symmetry_multiplicity
_atom_site_calc_flag
_atom_site_refinement_flags
C1 C 0.30080(16) 0.36063(10) 0.21341(9) 0.0339(3) Uani 1 1 d .
C2 C 0.35118(17) 0.48828(11) 0.16764(11) 0.0384(3) Uani 1 1 d .
H2A H 0.4362(19) 0.4930(12) 0.1046(11) 0.044(4) Uiso 1 1 d .
H2B H 0.4027(19) 0.5183(12) 0.2203(11) 0.043(4) Uiso 1 1 d .
C3 C 0.17279(17) 0.55244(10) 0.15224(10) 0.0354(3) Uani 1 1 d .
H3 H 0.1396(17) 0.5392(11) 0.0867(10) 0.034(3) Uiso 1 1 d .
N4 N 0.05425(13) 0.48985(8) 0.24131(8) 0.0355(2) Uani 1 1 d .
C5 C -0.13996(18) 0.49735(13) 0.23386(12) 0.0461(3) Uani 1 1 d .
H5A H -0.167(2) 0.5727(14) 0.1968(12) 0.053(4) Uiso 1 1 d .
H5B H -0.204(2) 0.4905(13) 0.3054(13) 0.058(5) Uiso 1 1 d .
C6 C -0.1770(2) 0.39809(14) 0.18165(14) 0.0499(4) Uani 1 1 d .
H6A H -0.176(2) 0.4214(15) 0.1078(14) 0.067(5) Uiso 1 1 d .
H6B H -0.285(2) 0.3618(15) 0.2099(13) 0.068(5) Uiso 1 1 d .
C7 C -0.02023(17) 0.31418(11) 0.19509(10) 0.0402(3) Uani 1 1 d .
O7 O -0.00544(14) 0.21538(8) 0.17842(9) 0.0546(3) Uani 1 1 d .
N8 N 0.10336(13) 0.36946(8) 0.23536(8) 0.0345(2) Uani 1 1 d .
O1 O 0.37572(11) 0.32512(7) 0.30458(6) 0.0368(2) Uani 1 1 d .
Si1 Si 0.27150(5) 0.26325(3) 0.41971(3) 0.04005(10) Uani 1 1 d .
C11 C 0.1020(3) 0.36364(18) 0.47663(13) 0.0752(6) Uani 1 1 d .
H11A H 0.0801 0.3412 0.5501 0.085(5) Uiso 0.70(2) 1 calc PR
H11B H -0.0073 0.3608 0.4492 0.085(5) Uiso 0.70(2) 1 calc PR
H11C H 0.1454 0.4409 0.4601 0.085(5) Uiso 0.70(2) 1 calc PR
H11D H 0.0654 0.4207 0.4228 0.085(5) Uiso 0.30(2) 1 calc PR
H11E H 0.1528 0.4012 0.5238 0.085(5) Uiso 0.30(2) 1 calc PR
H11F H 0.0000 0.3210 0.5128 0.085(5) Uiso 0.30(2) 1 calc PR
C12 C 0.1674(2) 0.12657(14) 0.40910(14) 0.0655(5) Uani 1 1 d .
H12A H 0.0994 0.0961 0.4743 0.074(5) Uiso 0.81(2) 1 calc PR
H12B H 0.2594 0.0713 0.3898 0.074(5) Uiso 0.81(2) 1 calc PR
H12C H 0.0896 0.1417 0.3577 0.074(5) Uiso 0.81(2) 1 calc PR
H12D H 0.1996 0.1100 0.3403 0.074(5) Uiso 0.19(2) 1 calc PR
H12E H 0.0395 0.1348 0.4247 0.074(5) Uiso 0.19(2) 1 calc PR
H12F H 0.2094 0.0644 0.4568 0.074(5) Uiso 0.19(2) 1 calc PR
C13 C 0.4590(2) 0.23448(12) 0.49951(11) 0.0464(3) Uani 1 1 d .
C14 C 0.3859(3) 0.16885(19) 0.60651(14) 0.0682(5) Uani 1 1 d .
H14A H 0.484(3) 0.1518(17) 0.6478(16) 0.091(7) Uiso 1 1 d .
H14B H 0.291(3) 0.2157(18) 0.6432(16) 0.090(7) Uiso 1 1 d .
H14C H 0.329(3) 0.0945(18) 0.6034(15) 0.085(6) Uiso 1 1 d .
C15 C 0.6103(3) 0.16323(19) 0.44844(16) 0.0660(5) Uani 1 1 d .
H15A H 0.704(3) 0.1443(17) 0.4923(16) 0.087(6) Uiso 1 1 d .
H15B H 0.571(3) 0.0903(18) 0.4354(15) 0.085(7) Uiso 1 1 d .
H15C H 0.665(3) 0.2040(17) 0.3810(16) 0.082(6) Uiso 1 1 d .
C16 C 0.5338(3) 0.34870(16) 0.51339(16) 0.0776(6) Uani 1 1 d .
H16A H 0.6319 0.3329 0.5519 0.095(6) Uiso 0.89(3) 1 calc PR
H16B H 0.4415 0.3922 0.5499 0.095(6) Uiso 0.89(3) 1 calc PR
H16C H 0.5749 0.3926 0.4471 0.095(6) Uiso 0.89(3) 1 calc PR
H16D H 0.4670 0.4122 0.4807 0.095(6) Uiso 0.11(3) 1 calc PR
H16E H 0.6574 0.3529 0.4827 0.095(6) Uiso 0.11(3) 1 calc PR
H16F H 0.5239 0.3525 0.5855 0.095(6) Uiso 0.11(3) 1 calc PR
C21 C 0.36439(17) 0.27551(11) 0.14060(10) 0.0388(3) Uani 1 1 d .
N21 N 0.44952(18) 0.18057(10) 0.17685(9) 0.0506(3) Uani 1 1 d .
N22 N 0.5256(3) 0.10085(13) 0.20534(13) 0.0838(5) Uani 1 1 d .
C22 C 0.32643(18) 0.28422(12) 0.03622(10) 0.0425(3) Uani 1 1 d .
O22 O 0.25555(15) 0.36831(9) -0.00846(8) 0.0552(3) Uani 1 1 d .
O23 O 0.37984(15) 0.18856(9) -0.00417(8) 0.0552(3) Uani 1 1 d .
C24 C 0.3570(3) 0.18994(16) -0.10995(13) 0.0648(5) Uani 1 1 d .
H24A H 0.4021 0.1182 -0.1311 0.072(5) Uiso 0.79(2) 1 calc PR
H24B H 0.4217 0.2528 -0.1530 0.072(5) Uiso 0.79(2) 1 calc PR
H24C H 0.2322 0.1997 -0.1160 0.072(5) Uiso 0.79(2) 1 calc PR
H24D H 0.3019 0.2623 -0.1357 0.072(5) Uiso 0.21(2) 1 calc PR
H24E H 0.2823 0.1277 -0.1138 0.072(5) Uiso 0.21(2) 1 calc PR
H24F H 0.4718 0.1808 -0.1508 0.072(5) Uiso 0.21(2) 1 calc PR
C31 C 0.16660(17) 0.68102(11) 0.15496(10) 0.0383(3) Uani 1 1 d .
C32 C 0.1628(2) 0.75894(13) 0.06490(13) 0.0522(4) Uani 1 1 d .
H32 H 0.162(2) 0.7303(14) 0.0016(13) 0.064(5) Uiso 1 1 d .
C33 C 0.1532(3) 0.87730(14) 0.06707(17) 0.0686(5) Uani 1 1 d .
H33 H 0.150(3) 0.9266(17) 0.0047(15) 0.082(6) Uiso 1 1 d .
C34 C 0.1441(3) 0.91854(15) 0.15806(18) 0.0710(5) Uani 1 1 d .
H34 H 0.134(3) 0.9979(17) 0.1607(15) 0.085(6) Uiso 1 1 d .
C35 C 0.1483(3) 0.84182(16) 0.24797(18) 0.0704(5) Uani 1 1 d .
H35 H 0.143(3) 0.8681(17) 0.3122(16) 0.089(7) Uiso 1 1 d .
C36 C 0.1605(2) 0.72351(14) 0.24649(13) 0.0546(4) Uani 1 1 d .
H36 H 0.162(2) 0.6713(14) 0.3072(13) 0.060(5) Uiso 1 1 d .

loop_
_atom_site_aniso_label
_atom_site_aniso_U_11
_atom_site_aniso_U_22
_atom_site_aniso_U_33
_atom_site_aniso_U_23
_atom_site_aniso_U_13
_atom_site_aniso_U_12
C1 0.0334(6) 0.0304(6) 0.0358(6) -0.0007(5) -0.0052(5) 0.0025(5)
C2 0.0372(7) 0.0309(6) 0.0440(7) 0.0000(5) -0.0029(6) 0.0000(5)
C3 0.0409(7) 0.0302(6) 0.0336(6) -0.0019(5) -0.0060(5) 0.0024(5)
N4 0.0351(5) 0.0298(5) 0.0392(6) -0.0014(4) -0.0041(4) 0.0045(4)
C5 0.0362(7) 0.0458(8) 0.0529(9) -0.0029(7) -0.0050(6) 0.0079(6)
C6 0.0393(8) 0.0504(9) 0.0600(10) -0.0019(7) -0.0156(7) 0.0001(6)
C7 0.0393(7) 0.0393(7) 0.0404(7) -0.0005(5) -0.0068(5) -0.0037(5)
O7 0.0565(6) 0.0390(5) 0.0715(7) -0.0118(5) -0.0151(5) -0.0058(5)
N8 0.0334(5) 0.0279(5) 0.0406(6) -0.0018(4) -0.0058(4) 0.0022(4)
O1 0.0368(5) 0.0363(5) 0.0362(5) -0.0006(4) -0.0086(4) 0.0032(4)
Si1 0.0433(2) 0.03517(19) 0.0382(2) 0.00081(14) -0.00482(15) 0.00492(15)
C11 0.0774(12) 0.0888(14) 0.0471(9) -0.0017(9) 0.0050(8) 0.0373(11)
C12 0.0674(11) 0.0548(10) 0.0718(11) 0.0126(8) -0.0208(9) -0.0183(8)
C13 0.0607(9) 0.0357(7) 0.0431(7) -0.0012(6) -0.0156(6) 0.0035(6)
C14 0.0898(14) 0.0652(12) 0.0459(9) 0.0062(8) -0.0176(9) 0.0044(11)
C15 0.0611(11) 0.0672(12) 0.0670(12) -0.0018(10) -0.0182(9) 0.0202(9)
C16 0.0997(15) 0.0584(11) 0.0828(14) -0.0093(10) -0.0360(12) -0.0142(10)
C21 0.0418(7) 0.0334(6) 0.0394(7) -0.0040(5) -0.0050(5) 0.0063(5)
N21 0.0638(8) 0.0418(7) 0.0472(7) -0.0120(5) -0.0123(6) 0.0159(6)
N22 0.1188(14) 0.0592(9) 0.0765(11) -0.0180(8) -0.0327(10) 0.0441(9)
C22 0.0438(7) 0.0412(7) 0.0407(7) -0.0069(6) -0.0013(6) 0.0014(6)
O22 0.0751(7) 0.0479(6) 0.0422(6) -0.0048(5) -0.0145(5) 0.0123(5)
O23 0.0692(7) 0.0509(6) 0.0470(6) -0.0177(5) -0.0078(5) 0.0130(5)
C24 0.0760(12) 0.0717(12) 0.0510(9) -0.0271(8) -0.0080(8) 0.0075(9)
C31 0.0387(7) 0.0304(6) 0.0449(7) -0.0038(5) -0.0076(5) 0.0027(5)
C32 0.0653(10) 0.0369(7) 0.0531(9) 0.0016(7) -0.0152(7) 0.0019(7)
C33 0.0780(12) 0.0356(8) 0.0872(14) 0.0113(9) -0.0205(10) 0.0019(8)
C34 0.0700(11) 0.0320(8) 0.1126(17) -0.0167(10) -0.0148(11) 0.0022(7)
C35 0.0812(13) 0.0519(10) 0.0845(14) -0.0315(10) -0.0099(10) -0.0033(9)
C36 0.0705(10) 0.0426(8) 0.0517(9) -0.0098(7) -0.0096(8) -0.0019(7)

loop_
_atom_type_symbol
_atom_type_description
_atom_type_scat_dispersion_real
_atom_type_scat_dispersion_imag
_atom_type_scat_source
C C 0.0033 0.0016 'International Tables Vol C Tables 4.2.6.8 and 6.1.1.4'
H H 0.0000 0.0000 'International Tables Vol C Tables 4.2.6.8 and 6.1.1.4'
N N 0.0061 0.0033 'International Tables Vol C Tables 4.2.6.8 and 6.1.1.4'
O O 0.0106 0.0060 'International Tables Vol C Tables 4.2.6.8 and 6.1.1.4'
Si Si 0.0817 0.0704 'International Tables Vol C Tables 4.2.6.8 and 6.1.1.4'

loop_
_geom_angle_atom_site_label_1
_geom_angle_atom_site_label_2
_geom_angle_atom_site_label_3
_geom_angle
O1 C1 N8 111.29(10)
O1 C1 C21 107.95(10)
N8 C1 C21 111.99(10)
O1 C1 C2 109.81(10)
N8 C1 C2 102.17(9)
C21 C1 C2 113.61(11)
C3 C2 C1 105.33(10)
C3 C2 H2A 113.0(8)
C1 C2 H2A 111.9(8)
C3 C2 H2B 109.5(8)
C1 C2 H2B 106.4(8)
H2A C2 H2B 110.3(12)
N4 C3 C31 111.29(10)
N4 C3 C2 99.66(9)
C31 C3 C2 116.24(11)
N4 C3 H3 111.2(8)
C31 C3 H3 109.2(7)
C2 C3 H3 109.0(7)
N8 N4 C3 102.74(9)
N8 N4 C5 103.80(10)
C3 N4 C5 115.81(10)
N4 C5 C6 106.63(11)
N4 C5 H5A 108.3(9)
C6 C5 H5A 113.9(9)
N4 C5 H5B 106.6(9)
C6 C5 H5B 112.1(9)
H5A C5 H5B 108.9(13)
C5 C6 C7 104.50(12)
C5 C6 H6A 112.3(10)
C7 C6 H6A 107.0(10)
C5 C6 H6B 113.8(11)
C7 C6 H6B 110.3(11)
H6A C6 H6B 108.7(14)
O7 C7 N8 125.30(12)
O7 C7 C6 127.56(13)
N8 C7 C6 107.08(12)
C7 N8 N4 112.91(10)
C7 N8 C1 128.04(11)
N4 N8 C1 107.44(9)
C1 O1 Si1 127.67(8)
O1 Si1 C11 111.20(7)
O1 Si1 C12 110.72(7)
C11 Si1 C12 110.74(10)
O1 Si1 C13 102.98(6)
C11 Si1 C13 109.69(8)
C12 Si1 C13 111.27(7)
Si1 C11 H11A 109.5
Si1 C11 H11B 109.5
H11A C11 H11B 109.5
Si1 C11 H11C 109.5
H11A C11 H11C 109.5
H11B C11 H11C 109.5
Si1 C11 H11D 109.5
H11A C11 H11D 141.1
H11B C11 H11D 56.3
H11C C11 H11D 56.3
Si1 C11 H11E 109.5
H11A C11 H11E 56.3
H11B C11 H11E 141.1
H11C C11 H11E 56.3
H11D C11 H11E 109.5
Si1 C11 H11F 109.5
H11A C11 H11F 56.3
H11B C11 H11F 56.3
H11C C11 H11F 141.1
H11D C11 H11F 109.5
H11E C11 H11F 109.5
Si1 C12 H12A 109.5
Si1 C12 H12B 109.5
H12A C12 H12B 109.5
Si1 C12 H12C 109.5
H12A C12 H12C 109.5
H12B C12 H12C 109.5
Si1 C12 H12D 109.5
H12A C12 H12D 141.1
H12B C12 H12D 56.3
H12C C12 H12D 56.3
Si1 C12 H12E 109.5
H12A C12 H12E 56.3
H12B C12 H12E 141.1
H12C C12 H12E 56.3
H12D C12 H12E 109.5
Si1 C12 H12F 109.5
H12A C12 H12F 56.3
H12B C12 H12F 56.3
H12C C12 H12F 141.1
H12D C12 H12F 109.5
H12E C12 H12F 109.5
C15 C13 C16 108.67(16)
C15 C13 C14 109.39(14)
C16 C13 C14 108.31(15)
C15 C13 Si1 111.02(12)
C16 C13 Si1 110.27(11)
C14 C13 Si1 109.13(12)
C13 C14 H14A 109.4(12)
C13 C14 H14B 110.9(12)
H14A C14 H14B 108.8(16)
C13 C14 H14C 112.9(11)
H14A C14 H14C 108.8(16)
H14B C14 H14C 105.9(17)
C13 C15 H15A 110.7(12)
C13 C15 H15B 113.0(12)
H15A C15 H15B 106.6(16)
C13 C15 H15C 112.1(11)
H15A C15 H15C 108.3(16)
H15B C15 H15C 105.8(16)
C13 C16 H16A 109.5
C13 C16 H16B 109.5
H16A C16 H16B 109.5
C13 C16 H16C 109.5
H16A C16 H16C 109.5
H16B C16 H16C 109.5
C13 C16 H16D 109.5
H16A C16 H16D 141.1
H16B C16 H16D 56.3
H16C C16 H16D 56.3
C13 C16 H16E 109.5
H16A C16 H16E 56.3
H16B C16 H16E 141.1
H16C C16 H16E 56.3
H16D C16 H16E 109.5
C13 C16 H16F 109.5
H16A C16 H16F 56.3
H16B C16 H16F 56.3
H16C C16 H16F 141.1
H16D C16 H16F 109.5
H16E C16 H16F 109.5
N21 C21 C22 116.35(12)
N21 C21 C1 117.79(12)
C22 C21 C1 125.63(11)
N22 N21 C21 178.01(18)
O22 C22 O23 124.57(13)
O22 C22 C21 123.58(13)
O23 C22 C21 111.85(12)
C22 O23 C24 116.64(12)
O23 C24 H24A 109.5
O23 C24 H24B 109.5
H24A C24 H24B 109.5
O23 C24 H24C 109.5
H24A C24 H24C 109.5
H24B C24 H24C 109.5
O23 C24 H24D 109.5
H24A C24 H24D 141.1
H24B C24 H24D 56.3
H24C C24 H24D 56.3
O23 C24 H24E 109.5
H24A C24 H24E 56.3
H24B C24 H24E 141.1
H24C C24 H24E 56.3
H24D C24 H24E 109.5
O23 C24 H24F 109.5
H24A C24 H24F 56.3
H24B C24 H24F 56.3
H24C C24 H24F 141.1
H24D C24 H24F 109.5
H24E C24 H24F 109.5
C36 C31 C32 118.60(13)
C36 C31 C3 121.44(12)
C32 C31 C3 119.94(13)
C31 C32 C33 120.30(16)
C31 C32 H32 119.2(10)
C33 C32 H32 120.5(10)
C34 C33 C32 120.73(17)
C34 C33 H33 121.8(12)
C32 C33 H33 117.4(12)
C33 C34 C35 119.41(16)
C33 C34 H34 121.4(12)
C35 C34 H34 119.1(12)
C34 C35 C36 120.33(18)
C34 C35 H35 121.2(12)
C36 C35 H35 118.5(13)
C31 C36 C35 120.61(16)
C31 C36 H36 118.8(10)
C35 C36 H36 120.6(10)

loop_
_geom_bond_atom_site_label_1
_geom_bond_atom_site_label_2
_geom_bond_distance
C1 O1 1.4115(15)
C1 N8 1.4777(16)
C1 C21 1.5143(18)
C1 C2 1.5634(17)
C2 C3 1.5353(18)
C2 H2A 0.969(15)
C2 H2B 0.974(15)
C3 N4 1.4821(16)
C3 C31 1.5131(17)
C3 H3 0.983(13)
N4 N8 1.4530(14)
N4 C5 1.4852(17)
C5 C6 1.511(2)
C5 H5A 0.967(16)
C5 H5B 0.992(16)
C6 C7 1.5133(19)
C6 H6A 0.975(18)
C6 H6B 0.935(18)
C7 O7 1.2122(16)
C7 N8 1.3861(16)
O1 Si1 1.6763(10)
Si1 C11 1.8536(17)
Si1 C12 1.8595(17)
Si1 C13 1.8867(15)
C11 H11A 0.9600
C11 H11B 0.9600
C11 H11C 0.9600
C11 H11D 0.9600
C11 H11E 0.9600
C11 H11F 0.9600
C12 H12A 0.9600
C12 H12B 0.9600
C12 H12C 0.9600
C12 H12D 0.9600
C12 H12E 0.9600
C12 H12F 0.9600
C13 C15 1.521(2)
C13 C16 1.532(2)
C13 C14 1.537(2)
C14 H14A 0.99(2)
C14 H14B 1.00(2)
C14 H14C 1.00(2)
C15 H15A 0.98(2)
C15 H15B 0.97(2)
C15 H15C 0.99(2)
C16 H16A 0.9600
C16 H16B 0.9600
C16 H16C 0.9600
C16 H16D 0.9600
C16 H16E 0.9600
C16 H16F 0.9600
C21 N21 1.3156(16)
C21 C22 1.4493(19)
N21 N22 1.1149(17)
C22 O22 1.2098(16)
C22 O23 1.3402(16)
O23 C24 1.4431(19)
C24 H24A 0.9600
C24 H24B 0.9600
C24 H24C 0.9600
C24 H24D 0.9600
C24 H24E 0.9600
C24 H24F 0.9600
C31 C36 1.385(2)
C31 C32 1.3851(19)
C32 C33 1.392(2)
C32 H32 0.959(17)
C33 C34 1.368(3)
C33 H33 0.933(19)
C34 C35 1.377(3)
C34 H34 0.94(2)
C35 C36 1.389(2)
C35 H35 0.95(2)
C36 H36 0.931(16)

loop_
_geom_torsion_atom_site_label_1
_geom_torsion_atom_site_label_2
_geom_torsion_atom_site_label_3
_geom_torsion_atom_site_label_4
_geom_torsion
O1 C1 C2 C3 -127.26(11)
N8 C1 C2 C3 -9.07(13)
C21 C1 C2 C3 111.76(12)
C1 C2 C3 N4 33.95(12)
C1 C2 C3 C31 153.59(11)
C31 C3 N4 N8 -169.93(10)
C2 C3 N4 N8 -46.71(11)
C31 C3 N4 C5 77.68(14)
C2 C3 N4 C5 -159.10(11)
N8 N4 C5 C6 -22.65(14)
C3 N4 C5 C6 89.13(14)
N4 C5 C6 C7 19.48(16)
C5 C6 C7 O7 168.65(14)
C5 C6 C7 N8 -8.56(16)
O7 C7 N8 N4 176.70(12)
C6 C7 N8 N4 -6.01(15)
O7 C7 N8 C1 38.6(2)
C6 C7 N8 C1 -144.06(12)
C3 N4 N8 C7 -102.81(11)
C5 N4 N8 C7 18.19(13)
C3 N4 N8 C1 43.69(11)
C5 N4 N8 C1 164.70(10)
O1 C1 N8 C7 -123.50(13)
C21 C1 N8 C7 -2.57(16)
C2 C1 N8 C7 119.36(13)
O1 C1 N8 N4 96.70(11)
C21 C1 N8 N4 -142.37(10)
C2 C1 N8 N4 -20.44(12)
N8 C1 O1 Si1 16.85(14)
C21 C1 O1 Si1 -106.42(11)
C2 C1 O1 Si1 129.24(9)
C1 O1 Si1 C11 -65.42(12)
C1 O1 Si1 C12 58.14(12)
C1 O1 Si1 C13 177.18(10)
O1 Si1 C13 C15 -55.20(13)
C11 Si1 C13 C15 -173.67(13)
C12 Si1 C13 C15 63.44(14)
O1 Si1 C13 C16 65.29(13)
C11 Si1 C13 C16 -53.18(15)
C12 Si1 C13 C16 -176.07(13)
O1 Si1 C13 C14 -175.85(11)
C11 Si1 C13 C14 65.68(14)
C12 Si1 C13 C14 -57.21(14)
O1 C1 C21 N21 9.43(16)
N8 C1 C21 N21 -113.42(13)
C2 C1 C21 N21 131.45(13)
O1 C1 C21 C22 -176.28(12)
N8 C1 C21 C22 60.88(16)
C2 C1 C21 C22 -54.25(17)
N21 C21 C22 O22 -176.96(14)
C1 C21 C22 O22 8.7(2)
N21 C21 C22 O23 2.80(18)
C1 C21 C22 O23 -171.56(12)
O22 C22 O23 C24 2.9(2)
C21 C22 O23 C24 -176.90(13)
N4 C3 C31 C36 39.65(17)
C2 C3 C31 C36 -73.49(17)
N4 C3 C31 C32 -138.87(13)
C2 C3 C31 C32 107.99(15)
C36 C31 C32 C33 0.1(2)
C3 C31 C32 C33 178.61(15)
C31 C32 C33 C34 -1.2(3)
C32 C33 C34 C35 1.4(3)
C33 C34 C35 C36 -0.4(3)
C32 C31 C36 C35 0.9(2)
C3 C31 C36 C35 -177.65(15)
C34 C35 C36 C31 -0.7(3)
